data_2211537
loop_
_publ_author_name
'Li, Tao-Hai'
'Cao, Rong'

_publ_section_title
;
 Redetermination of
 poly[hexa-\m~2~-oxo-tetraoxobis(1,10-phenanthroline)tetravanadium(V)]
;
_journal_coeditor_code NG2140
_journal_issue 12
_journal_name_full 'Acta Crystallographica Section E'
_journal_page_first m3236
_journal_page_last m3237
_journal_paper_doi 10.1107/S1600536806045867
_journal_volume 62
_journal_year 2006
_chemical_formula_iupac '[V4 O10 (C12 H8 N2)2]'
_chemical_formula_moiety 'C24 H16 N4 O10 V4'
_chemical_formula_sum 'C24 H16 N4 O10 V4'
_chemical_formula_weight 724.16
_chemical_name_systematic
;
poly[hexa-\m~2~-oxo-tetraoxobis(1,10-phenanthroline)tetravanadium(V)]
;
_space_group_IT_number 11
_symmetry_cell_setting monoclinic
_symmetry_space_group_name_Hall '-P 2yb'
_symmetry_space_group_name_H-M 'P 1 21/m 1'
_atom_sites_solution_hydrogens geom
_atom_sites_solution_primary direct
_atom_sites_solution_secondary difmap
_audit_creation_method SHELXL-97
_cell_angle_alpha 90.00
_cell_angle_beta 100.650(2)
_cell_angle_gamma 90.00
_cell_formula_units_Z 2
_cell_length_a 9.8024(7)
_cell_length_b 6.5184(4)
_cell_length_c 19.8144(13)
_cell_measurement_reflns_used 3073
_cell_measurement_temperature 173(2)
_cell_measurement_theta_max 27.4835
_cell_measurement_theta_min 2.0908
_cell_volume 1244.25(14)
_computing_cell_refinement CrystalClear
_computing_data_collection 'CrystalClear (Rigaku/MSC, 2001)'
_computing_data_reduction CrystalClear
_computing_molecular_graphics 'SHELXTL (Siemens, 1994)'
_computing_publication_material SHELXL97
_computing_structure_refinement 'SHELXL97 (Sheldrick, 1997)'
_computing_structure_solution 'SHELXS97 (Sheldrick, 1997)'
_diffrn_ambient_temperature 173(2)
_diffrn_detector_area_resol_mean 14.6306
_diffrn_measured_fraction_theta_full 0.995
_diffrn_measured_fraction_theta_max 0.995
_diffrn_measurement_device_type
;
Mercury70 (2x2 bin mode)
;
_diffrn_measurement_method '\f? \w?'
_diffrn_radiation_monochromator graphite
_diffrn_radiation_source 'fine-focus sealed tube'
_diffrn_radiation_type MoK\a
_diffrn_radiation_wavelength 0.71073
_diffrn_reflns_av_R_equivalents 0.0202
_diffrn_reflns_av_sigmaI/netI 0.0220
_diffrn_reflns_limit_h_max 12
_diffrn_reflns_limit_h_min -12
_diffrn_reflns_limit_k_max 7
_diffrn_reflns_limit_k_min -8
_diffrn_reflns_limit_l_max 25
_diffrn_reflns_limit_l_min -24
_diffrn_reflns_number 9785
_diffrn_reflns_theta_full 27.48
_diffrn_reflns_theta_max 27.48
_diffrn_reflns_theta_min 2.09
_diffrn_standards_decay_% 0
_diffrn_standards_interval_count 0
_diffrn_standards_interval_time 0
_diffrn_standards_number 0
_exptl_absorpt_coefficient_mu 1.525
_exptl_absorpt_correction_T_max 0.798
_exptl_absorpt_correction_T_min 0.720
_exptl_absorpt_correction_type empirical
_exptl_absorpt_process_details '(XEMP in SHELXTL; Siemens, 1994)'
_exptl_crystal_colour Red
_exptl_crystal_density_diffrn 1.933
_exptl_crystal_density_method 'not measured'
_exptl_crystal_description Prism
_exptl_crystal_F_000 720
_exptl_crystal_size_max 0.2200
_exptl_crystal_size_mid 0.2000
_exptl_crystal_size_min 0.1500
_refine_diff_density_max 0.437
_refine_diff_density_min -0.402
_refine_ls_extinction_method none
_refine_ls_goodness_of_fit_ref 1.054
_refine_ls_hydrogen_treatment constr
_refine_ls_matrix_type full
_refine_ls_number_parameters 247
_refine_ls_number_reflns 3094
_refine_ls_number_restraints 0
_refine_ls_restrained_S_all 1.054
_refine_ls_R_factor_all 0.0357
_refine_ls_R_factor_gt 0.0302
_refine_ls_shift/su_max 0.001
_refine_ls_shift/su_mean 0.000
_refine_ls_structure_factor_coef Fsqd
_refine_ls_weighting_details 'calc w=1/[\s^2^(Fo^2^)+(0.0429P)^2^+0.7806P] where P=(Fo^2^+2Fc^2^)/3'
_refine_ls_weighting_scheme calc
_refine_ls_wR_factor_gt 0.0774
_refine_ls_wR_factor_ref 0.0810
_reflns_number_gt 2772
_reflns_number_total 3094
_reflns_threshold_expression I>2\s(I)
_cod_data_source_file ng2140.cif
_cod_data_source_block I
_cod_original_sg_symbol_H-M 'P 21/m'
_cod_database_code 2211537
_cod_database_fobs_code 2211537

loop_
_symmetry_equiv_pos_as_xyz
'x, y, z'
'-x, y+1/2, -z'
'-x, -y, -z'
'x, -y-1/2, z'

loop_
_atom_site_type_symbol
_atom_site_label
_atom_site_fract_x
_atom_site_fract_y
_atom_site_fract_z
_atom_site_U_iso_or_equiv
_atom_site_adp_type
_atom_site_calc_flag
_atom_site_refinement_flags
_atom_site_occupancy
V V1 0.54868(4) 0.2500 0.36814(2) 0.01517(11) Uani d S 1
O O1 0.4115(2) 0.2500 0.40075(12) 0.0295(5) Uani d S 1
N N1 0.6806(2) 0.2500 0.46998(11) 0.0182(4) Uani d S 1
C C1 0.8207(3) 0.2500 0.47340(13) 0.0176(5) Uani d S 1
V V2 0.37288(4) 0.2500 0.19748(2) 0.01467(11) Uani d S 1
O O2 0.4930(2) 0.2500 0.27640(10) 0.0260(4) Uani d S 1
N N2 0.7754(2) 0.2500 0.35150(11) 0.0181(4) Uani d S 1
C C2 0.9152(3) 0.2500 0.53598(14) 0.0229(6) Uani d S 1
V V3 0.43421(4) 0.7500 0.15829(2) 0.01560(11) Uani d S 1
O O3 0.58259(14) 0.5347(2) 0.37348(7) 0.0222(3) Uani d . 1
N N3 0.1972(2) 0.7500 0.15286(11) 0.0190(5) Uani d S 1
C C3 0.8595(3) 0.2500 0.59677(15) 0.0314(7) Uani d S 1
H H3 0.9194 0.2500 0.6403 0.038 Uiso calc SR 1
V V4 0.60000(4) 0.7500 0.32423(2) 0.01519(11) Uani d S 1
O O4 0.2165(2) 0.2500 0.21176(12) 0.0370(6) Uani d S 1
N N4 0.3372(2) 0.7500 0.04937(11) 0.0185(5) Uani d S 1
C C4 0.7191(4) 0.2500 0.59265(16) 0.0364(8) Uani d S 1
H H4 0.6806 0.2500 0.6333 0.044 Uiso calc SR 1
O O5 0.40120(14) 0.4650(2) 0.15021(7) 0.0230(3) Uani d . 1
C C5 0.6326(3) 0.2500 0.52838(15) 0.0280(6) Uani d S 1
H H5 0.5350 0.2500 0.5263 0.034 Uiso calc SR 1
O O6 0.5838(2) 0.7500 0.13736(12) 0.0323(5) Uani d S 1
C C6 0.8713(3) 0.2500 0.40999(13) 0.0179(5) Uani d S 1
O O7 0.4631(2) 0.7500 0.25048(10) 0.0237(4) Uani d S 1
C C7 1.0156(3) 0.2500 0.41117(15) 0.0217(6) Uani d S 1
O O8 0.7481(2) 0.7500 0.30000(11) 0.0329(5) Uani d S 1
C C8 1.1095(3) 0.2500 0.47576(16) 0.0285(7) Uani d S 1
H H8 1.2068 0.2500 0.4768 0.034 Uiso calc SR 1
C C9 1.0607(3) 0.2500 0.53535(15) 0.0278(6) Uani d S 1
H H9 1.1246 0.2500 0.5777 0.033 Uiso calc SR 1
C C10 0.8201(3) 0.2500 0.29229(15) 0.0278(6) Uani d S 1
H H10 0.7536 0.2500 0.2508 0.033 Uiso calc SR 1
C C11 0.9611(3) 0.2500 0.28844(16) 0.0330(7) Uani d S 1
H H11 0.9889 0.2500 0.2450 0.040 Uiso calc SR 1
C C12 1.0582(3) 0.2500 0.34702(17) 0.0302(7) Uani d S 1
H H12 1.1542 0.2500 0.3448 0.036 Uiso calc SR 1
C C13 0.1304(3) 0.7500 0.20516(16) 0.0297(7) Uani d S 1
H H13 0.1831 0.7500 0.2505 0.036 Uiso calc SR 1
C C14 -0.0147(3) 0.7500 0.19643(19) 0.0377(8) Uani d S 1
H H14 -0.0591 0.7500 0.2352 0.045 Uiso calc SR 1
C C15 -0.0912(3) 0.7500 0.1317(2) 0.0372(8) Uani d S 1
H H15 -0.1897 0.7500 0.1250 0.045 Uiso calc SR 1
C C16 -0.0242(3) 0.7500 0.07469(17) 0.0273(6) Uani d S 1
C C17 0.1217(3) 0.7500 0.08863(14) 0.0187(5) Uani d S 1
C C18 -0.0949(3) 0.7500 0.00422(19) 0.0381(8) Uani d S 1
H H18 -0.1935 0.7500 -0.0056 0.046 Uiso calc SR 1
C C19 -0.0250(3) 0.7500 -0.04805(18) 0.0366(8) Uani d S 1
H H19 -0.0749 0.7500 -0.0940 0.044 Uiso calc SR 1
C C20 0.1246(3) 0.7500 -0.03545(15) 0.0285(7) Uani d S 1
C C21 0.1964(3) 0.7500 0.03284(14) 0.0195(5) Uani d S 1
C C22 0.2039(4) 0.7500 -0.08722(17) 0.0421(9) Uani d S 1
H H22 0.1593 0.7500 -0.1341 0.051 Uiso calc SR 1
C C23 0.3459(4) 0.7500 -0.07066(17) 0.0447(9) Uani d S 1
H H23 0.4003 0.7500 -0.1057 0.054 Uiso calc SR 1
C C24 0.4092(3) 0.7500 -0.00165(16) 0.0318(7) Uani d S 1
H H24 0.5077 0.7500 0.0096 0.038 Uiso calc SR 1

loop_
_atom_site_aniso_label
_atom_site_aniso_U_11
_atom_site_aniso_U_22
_atom_site_aniso_U_33
_atom_site_aniso_U_12
_atom_site_aniso_U_13
_atom_site_aniso_U_23
V1 0.0151(2) 0.0127(2) 0.0161(2) 0.000 -0.00103(16) 0.000
O1 0.0199(9) 0.0297(12) 0.0397(12) 0.000 0.0072(9) 0.000
N1 0.0209(10) 0.0145(11) 0.0185(11) 0.000 0.0024(8) 0.000
C1 0.0204(12) 0.0136(12) 0.0176(12) 0.000 0.0006(10) 0.000
V2 0.0154(2) 0.0133(2) 0.0141(2) 0.000 -0.00034(16) 0.000
O2 0.0351(11) 0.0214(11) 0.0171(9) 0.000 -0.0067(8) 0.000
N2 0.0203(10) 0.0165(11) 0.0171(10) 0.000 0.0020(8) 0.000
C2 0.0258(13) 0.0195(14) 0.0208(13) 0.000 -0.0021(11) 0.000
V3 0.0146(2) 0.0137(2) 0.0174(2) 0.000 0.00009(16) 0.000
O3 0.0317(7) 0.0118(6) 0.0212(6) 0.0007(6) 0.0001(5) 0.0004(5)
N3 0.0200(10) 0.0194(12) 0.0181(11) 0.000 0.0049(9) 0.000
C3 0.0374(16) 0.0382(18) 0.0157(13) 0.000 -0.0026(12) 0.000
V4 0.0168(2) 0.0120(2) 0.0152(2) 0.000 -0.00117(16) 0.000
O4 0.0232(10) 0.0507(15) 0.0402(13) 0.000 0.0139(10) 0.000
N4 0.0214(10) 0.0165(11) 0.0183(11) 0.000 0.0055(9) 0.000
C4 0.0417(18) 0.049(2) 0.0195(14) 0.000 0.0094(13) 0.000
O5 0.0344(7) 0.0131(6) 0.0207(6) 0.0011(6) 0.0031(5) 0.0005(5)
C5 0.0281(14) 0.0354(17) 0.0210(14) 0.000 0.0058(11) 0.000
O6 0.0182(9) 0.0362(13) 0.0434(13) 0.000 0.0082(9) 0.000
C6 0.0177(11) 0.0153(13) 0.0200(13) 0.000 0.0016(10) 0.000
O7 0.0281(10) 0.0218(10) 0.0180(9) 0.000 -0.0044(8) 0.000
C7 0.0186(12) 0.0191(14) 0.0271(14) 0.000 0.0038(11) 0.000
O8 0.0259(10) 0.0426(14) 0.0317(12) 0.000 0.0093(9) 0.000
C8 0.0173(12) 0.0305(17) 0.0348(16) 0.000 -0.0027(12) 0.000
C9 0.0226(13) 0.0279(16) 0.0272(15) 0.000 -0.0098(11) 0.000
C10 0.0286(14) 0.0353(17) 0.0194(13) 0.000 0.0044(11) 0.000
C11 0.0319(16) 0.043(2) 0.0267(15) 0.000 0.0128(13) 0.000
C12 0.0214(13) 0.0323(17) 0.0386(17) 0.000 0.0103(12) 0.000
C13 0.0322(15) 0.0346(17) 0.0248(15) 0.000 0.0122(12) 0.000
C14 0.0323(16) 0.041(2) 0.045(2) 0.000 0.0229(15) 0.000
C15 0.0189(13) 0.0370(19) 0.058(2) 0.000 0.0127(14) 0.000
C16 0.0178(13) 0.0251(16) 0.0379(17) 0.000 0.0020(12) 0.000
C17 0.0160(11) 0.0152(13) 0.0237(13) 0.000 0.0010(10) 0.000
C18 0.0204(14) 0.0366(19) 0.050(2) 0.000 -0.0125(14) 0.000
C19 0.0338(16) 0.0372(19) 0.0314(17) 0.000 -0.0135(14) 0.000
C20 0.0386(16) 0.0250(16) 0.0188(14) 0.000 -0.0030(12) 0.000
C21 0.0235(13) 0.0152(13) 0.0185(12) 0.000 0.0007(10) 0.000
C22 0.062(2) 0.043(2) 0.0192(15) 0.000 0.0024(15) 0.000
C23 0.057(2) 0.059(3) 0.0232(16) 0.000 0.0218(15) 0.000
C24 0.0362(16) 0.0344(18) 0.0287(16) 0.000 0.0159(13) 0.000

loop_
_atom_type_symbol
_atom_type_description
_atom_type_scat_dispersion_real
_atom_type_scat_dispersion_imag
_atom_type_scat_source
C C 0.0033 0.0016 'International Tables Vol C Tables 4.2.6.8 and 6.1.1.4'
H H 0.0000 0.0000 'International Tables Vol C Tables 4.2.6.8 and 6.1.1.4'
N N 0.0061 0.0033 'International Tables Vol C Tables 4.2.6.8 and 6.1.1.4'
O O 0.0106 0.0060 'International Tables Vol C Tables 4.2.6.8 and 6.1.1.4'
V V 0.3005 0.5294 'International Tables Vol C Tables 4.2.6.8 and 6.1.1.4'

loop_
_geom_angle_atom_site_label_1
_geom_angle_atom_site_label_2
_geom_angle_atom_site_label_3
_geom_angle_site_symmetry_1
_geom_angle_site_symmetry_3
_geom_angle
O1 V1 O2 . . 106.75(11)
O1 V1 O3 . . 97.49(4)
O2 V1 O3 . . 94.25(4)
O1 V1 O3 . 4_565 97.49(4)
O2 V1 O3 . 4_565 94.25(4)
O3 V1 O3 . 4_565 159.85(8)
O1 V1 N1 . . 91.44(10)
O2 V1 N1 . . 161.81(10)
O3 V1 N1 . . 83.11(4)
O3 V1 N1 4_565 . 83.11(4)
O1 V1 N2 . . 164.63(10)
O2 V1 N2 . . 88.62(9)
O3 V1 N2 . . 80.99(4)
O3 V1 N2 4_565 . 80.99(4)
N1 V1 N2 . . 73.19(8)
C5 N1 C1 . . 118.2(2)
C5 N1 V1 . . 124.08(19)
C1 N1 V1 . . 117.69(17)
N1 C1 C2 . . 122.6(2)
N1 C1 C6 . . 117.7(2)
C2 C1 C6 . . 119.7(2)
O4 V2 O5 . 4_565 110.32(6)
O4 V2 O5 . . 110.32(6)
O5 V2 O5 4_565 . 107.65(9)
O4 V2 O2 . . 110.09(11)
O5 V2 O2 4_565 . 109.20(6)
O5 V2 O2 . . 109.20(6)
V2 O2 V1 . . 156.65(14)
C10 N2 C6 . . 117.9(2)
C10 N2 V1 . . 127.66(19)
C6 N2 V1 . . 114.41(17)
C1 C2 C3 . . 117.2(3)
C1 C2 C9 . . 119.3(3)
C3 C2 C9 . . 123.5(3)
O6 V3 O7 . . 106.52(11)
O6 V3 O5 . . 97.43(4)
O7 V3 O5 . . 94.51(4)
O6 V3 O5 . 4_575 97.43(4)
O7 V3 O5 . 4_575 94.51(4)
O5 V3 O5 . 4_575 159.65(8)
O6 V3 N4 . . 89.80(10)
O7 V3 N4 . . 163.68(9)
O5 V3 N4 . . 83.11(4)
O5 V3 N4 4_575 . 83.11(4)
O6 V3 N3 . . 162.58(10)
O7 V3 N3 . . 90.89(8)
O5 V3 N3 . . 80.83(4)
O5 V3 N3 4_575 . 80.83(4)
N4 V3 N3 . . 72.78(8)
V4 O3 V1 . . 143.05(8)
C13 N3 C17 . . 118.3(2)
C13 N3 V3 . . 127.1(2)
C17 N3 V3 . . 114.64(16)
C4 C3 C2 . . 119.6(3)
C4 C3 H3 . . 120.2
C2 C3 H3 . . 120.2
O8 V4 O3 . 4_575 110.81(6)
O8 V4 O3 . . 110.81(6)
O3 V4 O3 4_575 . 107.90(9)
O8 V4 O7 . . 109.71(10)
O3 V4 O7 4_575 . 108.78(6)
O3 V4 O7 . . 108.78(6)
C24 N4 C21 . . 118.2(2)
C24 N4 V3 . . 123.5(2)
C21 N4 V3 . . 118.29(17)
C3 C4 C5 . . 119.5(3)
C3 C4 H4 . . 120.3
C5 C4 H4 . . 120.3
V2 O5 V3 . . 142.26(8)
N1 C5 C4 . . 122.9(3)
N1 C5 H5 . . 118.6
C4 C5 H5 . . 118.6
N2 C6 C7 . . 123.4(2)
N2 C6 C1 . . 117.0(2)
C7 C6 C1 . . 119.6(2)
V4 O7 V3 . . 141.53(12)
C12 C7 C6 . . 116.6(3)
C12 C7 C8 . . 123.9(3)
C6 C7 C8 . . 119.5(2)
C9 C8 C7 . . 120.5(3)
C9 C8 H8 . . 119.8
C7 C8 H8 . . 119.8
C8 C9 C2 . . 121.5(3)
C8 C9 H9 . . 119.3
C2 C9 H9 . . 119.3
N2 C10 C11 . . 122.7(3)
N2 C10 H10 . . 118.7
C11 C10 H10 . . 118.7
C12 C11 C10 . . 119.8(3)
C12 C11 H11 . . 120.1
C10 C11 H11 . . 120.1
C11 C12 C7 . . 119.6(3)
C11 C12 H12 . . 120.2
C7 C12 H12 . . 120.2
N3 C13 C14 . . 122.8(3)
N3 C13 H13 . . 118.6
C14 C13 H13 . . 118.6
C15 C14 C13 . . 119.1(3)
C15 C14 H14 . . 120.4
C13 C14 H14 . . 120.4
C14 C15 C16 . . 119.9(3)
C14 C15 H15 . . 120.0
C16 C15 H15 . . 120.0
C17 C16 C15 . . 116.8(3)
C17 C16 C18 . . 118.7(3)
C15 C16 C18 . . 124.4(3)
N3 C17 C16 . . 123.1(3)
N3 C17 C21 . . 117.2(2)
C16 C17 C21 . . 119.6(3)
C19 C18 C16 . . 121.7(3)
C19 C18 H18 . . 119.2
C16 C18 H18 . . 119.2
C18 C19 C20 . . 120.9(3)
C18 C19 H19 . . 119.5
C20 C19 H19 . . 119.5
C22 C20 C21 . . 117.3(3)
C22 C20 C19 . . 124.0(3)
C21 C20 C19 . . 118.6(3)
N4 C21 C20 . . 122.5(3)
N4 C21 C17 . . 117.1(2)
C20 C21 C17 . . 120.4(3)
C23 C22 C20 . . 120.2(3)
C23 C22 H22 . . 119.9
C20 C22 H22 . . 119.9
C22 C23 C24 . . 118.9(3)
C22 C23 H23 . . 120.5
C24 C23 H23 . . 120.5
N4 C24 C23 . . 122.8(3)
N4 C24 H24 . . 118.6
C23 C24 H24 . . 118.6

loop_
_geom_bond_atom_site_label_1
_geom_bond_atom_site_label_2
_geom_bond_site_symmetry_2
_geom_bond_distance
_geom_bond_publ_flag
V1 O1 . 1.596(2) yes
V1 O2 . 1.7987(19) yes
V1 O3 . 1.8851(13) yes
V1 O3 4_565 1.8851(13) yes
V1 N1 . 2.186(2) yes
V1 N2 . 2.307(2) yes
N1 C5 . 1.327(4) ?
N1 C1 . 1.363(3) ?
C1 C2 . 1.404(4) ?
C1 C6 . 1.433(4) ?
V2 O4 . 1.609(2) ?
V2 O5 4_565 1.7363(14) ?
V2 O5 . 1.7363(14) ?
V2 O2 . 1.7752(19) ?
N2 C10 . 1.326(4) ?
N2 C6 . 1.350(3) ?
C2 C3 . 1.412(4) ?
C2 C9 . 1.428(4) ?
V3 O6 . 1.596(2) ?
V3 O7 . 1.7962(19) ?
V3 O5 . 1.8873(14) ?
V3 O5 4_575 1.8873(14) ?
V3 N4 . 2.192(2) ?
V3 N3 . 2.306(2) ?
O3 V4 . 1.7355(13) ?
N3 C13 . 1.324(4) ?
N3 C17 . 1.349(3) ?
C3 C4 . 1.363(5) ?
C3 H3 . 0.9500 ?
V4 O8 . 1.611(2) ?
V4 O3 4_575 1.7355(13) ?
V4 O7 . 1.7919(19) ?
N4 C24 . 1.335(4) ?
N4 C21 . 1.358(3) ?
C4 C5 . 1.394(4) ?
C4 H4 . 0.9500 ?
C5 H5 . 0.9500 ?
C6 C7 . 1.411(4) ?
C7 C12 . 1.409(4) ?
C7 C8 . 1.431(4) ?
C8 C9 . 1.354(4) ?
C8 H8 . 0.9500 ?
C9 H9 . 0.9500 ?
C10 C11 . 1.398(4) ?
C10 H10 . 0.9500 ?
C11 C12 . 1.358(4) ?
C11 H11 . 0.9500 ?
C12 H12 . 0.9500 ?
C13 C14 . 1.401(4) ?
C13 H13 . 0.9500 ?
C14 C15 . 1.361(5) ?
C14 H14 . 0.9500 ?
C15 C16 . 1.408(5) ?
C15 H15 . 0.9500 ?
C16 C17 . 1.405(4) ?
C16 C18 . 1.440(4) ?
C17 C21 . 1.435(4) ?
C18 C19 . 1.343(5) ?
C18 H18 . 0.9500 ?
C19 C20 . 1.442(4) ?
C19 H19 . 0.9500 ?
C20 C22 . 1.397(5) ?
C20 C21 . 1.405(4) ?
C22 C23 . 1.369(5) ?
C22 H22 . 0.9500 ?
C23 C24 . 1.393(5) ?
C23 H23 . 0.9500 ?
C24 H24 . 0.9500 ?
